data_4323533
loop_
_publ_author_name
'Suzanne B\'elanger'
'Andr\'e L. Beauchamp'

_publ_section_title
;
 Oxo Ligand Reactivity in the [ReO2L4]+ Complex of 1-Methylimidazole.
 Preparation and Crystal Structures of Salts Containing the ReOL43+ Core
 and Apical CH3O-, BF3O2-, and (CH3O)2PO2- Groups
;
_journal_name_full 'Inorganic Chemistry'
_journal_page_first 3640
_journal_page_last 3647
_journal_paper_doi 10.1021/ic970067w
_journal_volume 36
_journal_year 1997
_chemical_formula_moiety 'Re P2 F12 O2 N8 C17 H27'
_chemical_formula_sum 'C17 H27 F12 N8 O2 P2 Re'
_chemical_formula_weight 851.62
_chemical_name_systematic
; 
 ? 
;
_space_group_IT_number 130
_symmetry_cell_setting tetragonal
_symmetry_space_group_name_Hall '-P 4a 2ac'
_symmetry_space_group_name_H-M 'P 4/n c c :2'
_atom_sites_solution_hydrogens geom
_atom_sites_solution_primary direct
_atom_sites_solution_secondary difmap
_audit_creation_method 'SHELXL-93 (Sheldrick,1995)'
_cell_angle_alpha 90.00
_cell_angle_beta 90.00
_cell_angle_gamma 90.00
_cell_formula_units_Z 4
_cell_length_a 13.022(3)
_cell_length_b 13.022
_cell_length_c 17.218(5)
_cell_measurement_reflns_used 25
_cell_measurement_temperature 294(2)
_cell_measurement_theta_max 22.00
_cell_measurement_theta_min 20.00
_cell_volume 2919.7(11)
_computing_data_reduction 'NRCVAX DATRD2'
_computing_molecular_graphics NRCVAX
_computing_publication_material 'NRCVAX TABLES Jan 94 Version'
_computing_structure_refinement 'SHELXL-93 (Sheldrick, 1995)'
_computing_structure_solution 'SHELXS-86 (Sheldrick, 1985)'
_diffrn_ambient_temperature 294(2)
_diffrn_measurement_device 'Nonius CAD-4'
_diffrn_measurement_method 'Theta/2theta scan b/P/b'
_diffrn_radiation_monochromator graphite
_diffrn_radiation_source 'normal-focus sealed tube'
_diffrn_radiation_type 'Copper K\a'
_diffrn_radiation_wavelength 1.54056
_diffrn_reflns_av_R_equivalents 0.060
_diffrn_reflns_av_sigmaI/netI 0.0324
_diffrn_reflns_limit_h_max 15
_diffrn_reflns_limit_h_min 0
_diffrn_reflns_limit_k_max 15
_diffrn_reflns_limit_k_min 0
_diffrn_reflns_limit_l_max 20
_diffrn_reflns_limit_l_min 0
_diffrn_reflns_number 17948
_diffrn_reflns_theta_max 69.73
_diffrn_reflns_theta_min 4.80
_diffrn_standards_decay_% 1.5
_diffrn_standards_interval_time 60
_diffrn_standards_number 5
_exptl_absorpt_coefficient_mu 9.93
_exptl_absorpt_correction_T_max 0.3355
_exptl_absorpt_correction_T_min 0.0666
_exptl_absorpt_correction_type integration
_exptl_crystal_density_diffrn 1.937
_exptl_crystal_F_000 1656
_exptl_crystal_size_max 0.43
_exptl_crystal_size_mid 0.35
_exptl_crystal_size_min 0.16
_refine_diff_density_max 0.396
_refine_diff_density_min -0.563
_refine_diff_density_rms 0.070
_refine_ls_extinction_coef 0.00057(5)
_refine_ls_extinction_expression Fc^*^=kFc[1+0.001xFc^2^\l^3^/sin(2\q)]^-1/4^
_refine_ls_extinction_method 'SHELXL-93 (Sheldrick,1995)'
_refine_ls_goodness_of_fit_all 0.916
_refine_ls_goodness_of_fit_obs 1.027
_refine_ls_matrix_type full
_refine_ls_number_parameters 120
_refine_ls_number_reflns 1396
_refine_ls_number_restraints 0
_refine_ls_restrained_S_all 0.916
_refine_ls_restrained_S_obs 1.027
_refine_ls_R_factor_all 0.0428
_refine_ls_R_factor_obs 0.0271
_refine_ls_shift/esd_max 0.964
_refine_ls_shift/esd_mean 0.044
_refine_ls_structure_factor_coef Fsqd
_refine_ls_weighting_details 'w=1/[\s^2^(Fo^2^)+(0.0483P)^2^+0.0000P] where P=(Fo^2^+2Fc^2^)/3'
_refine_ls_weighting_scheme calc
_refine_ls_wR_factor_all 0.0758
_refine_ls_wR_factor_obs 0.0698
_reflns_number_observed 979
_reflns_number_total 1396
_reflns_observed_criterion >2sigma(I)
_cod_data_source_file ic970067w_1.cif
_cod_data_source_block I
_cod_depositor_comments
;
The following automatic conversions were performed:

'_refine_ls_weighting_scheme' value 'calc
w=1/[\s^2^(Fo^2^)+(0.0483P)^2^+0.0000P] where P=(Fo^2^+2Fc^2^)/3' was
changed to 'calc'. New tag '_refine_ls_weighting_details' was
created. The value of the new tag was set to
'w=1/[\s^2^(Fo^2^)+(0.0483P)^2^+0.0000P] where P=(Fo^2^+2Fc^2^)/3'.

Automatic conversion script
Id: cif_fix_values 3143 2015-03-26 13:38:13Z robertas 
;
_cod_original_sg_symbol_H-M 'P 4/n c c'
_cod_database_code 4323533

loop_
_symmetry_equiv_pos_as_xyz
'x, y, z'
'-y+1/2, x, z'
'-x+1/2, -y+1/2, z'
'y, -x+1/2, z'
'-x+1/2, y, z+1/2'
'y, x, z+1/2'
'x, -y+1/2, z+1/2'
'-y+1/2, -x+1/2, z+1/2'
'-x, -y, -z'
'y-1/2, -x, -z'
'x-1/2, y-1/2, -z'
'-y, x-1/2, -z'
'x-1/2, -y, -z-1/2'
'-y, -x, -z-1/2'
'-x, y-1/2, -z-1/2'
'y-1/2, x-1/2, -z-1/2'

loop_
_atom_site_aniso_label
_atom_site_aniso_U_11
_atom_site_aniso_U_22
_atom_site_aniso_U_33
_atom_site_aniso_U_23
_atom_site_aniso_U_13
_atom_site_aniso_U_12
Re 0.0562(2) 0.0562(2) 0.0474(2) 0.000 0.000 0.000
O1 0.081(3) 0.081(3) 0.057(3) 0.000 0.000 0.000
O2 0.054(2) 0.054(2) 0.057(2) 0.000 0.000 0.000
C2 0.091(4) 0.091(4) 0.051(4) 0.000 0.000 0.000
N11 0.053(2) 0.076(2) 0.082(2) 0.001(2) 0.010(2) -0.004(2)
C21 0.057(2) 0.098(3) 0.062(2) 0.009(2) 0.006(2) -0.012(2)
N31 0.058(2) 0.056(2) 0.057(2) 0.0038(14) 0.0060(15) 0.001(2)
C41 0.073(3) 0.075(3) 0.067(2) 0.009(2) 0.014(2) -0.005(3)
C51 0.076(3) 0.075(3) 0.086(3) 0.010(2) 0.025(3) -0.006(3)
C61 0.062(3) 0.142(5) 0.113(4) 0.002(4) -0.005(3) -0.018(3)
P1 0.0903(8) 0.0903(8) 0.0695(9) 0.0108(7) 0.0108(7) 0.0001(12)
F1 0.307(7) 0.244(6) 0.083(2) 0.011(3) -0.007(3) -0.122(6)
F2 0.100(5) 0.366(20) 0.200(10) -0.006(11) 0.053(5) -0.056(8)
F3 0.549(32) 0.107(8) 0.256(14) 0.101(9) 0.059(22) 0.031(16)
F4 0.120(15) 0.120(15) 0.500(85) 0.109(24) 0.109(24) 0.031(18)
F5 0.236(45) 0.236(45) 0.384(68) -0.018(49) -0.018(49) 0.211(47)
F6 0.144(17) 0.087(9) 0.092(8) 0.010(7) 0.005(9) -0.070(10)

loop_
_atom_site_label
_atom_site_type_symbol
_atom_site_fract_x
_atom_site_fract_y
_atom_site_fract_z
_atom_site_U_iso_or_equiv
_atom_site_thermal_displace_type
_atom_site_occupancy
_atom_site_calc_flag
_atom_site_refinement_flags
_atom_site_disorder_group
Re Re 0.2500 0.2500 0.03544(2) 0.0533(2) Uani 1 d S .
O1 O 0.2500 0.2500 -0.0633(4) 0.073(2) Uani 1 d S .
O2 O 0.2500 0.2500 0.1430(3) 0.0552(11) Uani 1 d S .
C2 C 0.2500 0.2500 0.2262(5) 0.077(3) Uani 1 d S .
N11 N 0.5563(3) 0.3506(3) 0.0765(2) 0.0702(9) Uani 1 d . .
C21 C 0.4668(3) 0.3098(4) 0.0967(2) 0.0721(12) Uani 1 d . .
H21 H 0.4511(3) 0.2872(4) 0.1465(2) 0.086 Uiso 1 calc R .
N31 N 0.4029(3) 0.3054(3) 0.0374(2) 0.0569(8) Uani 1 d . .
C41 C 0.4575(4) 0.3457(4) -0.0243(2) 0.0720(12) Uani 1 d . .
H41 H 0.4329(4) 0.3525(4) -0.0748(2) 0.086 Uiso 1 calc R .
C51 C 0.5503(4) 0.3730(4) -0.0004(3) 0.0789(13) Uani 1 d . .
H51 H 0.6017(4) 0.4021(4) -0.0307(3) 0.095 Uiso 1 calc R .
C61 C 0.6420(4) 0.3709(5) 0.1281(3) 0.106(2) Uani 1 d . .
H61A H 0.6168(5) 0.3965(35) 0.1768(11) 0.158 Uiso 1 calc R .
H61B H 0.6865(20) 0.4210(28) 0.1049(13) 0.158 Uiso 1 calc R .
H61C H 0.6796(22) 0.3085(9) 0.1368(22) 0.158 Uiso 1 calc R .
P1 P 0.42698(11) 0.57302(11) 0.2500 0.0834(5) Uani 1 d S .
F1 F 0.4509(5) 0.5924(5) 0.3352(2) 0.211(3) Uani 1 d . .
F2 F 0.5426(7) 0.5723(13) 0.2296(8) 0.222(7) Uani 0.70 d P 1
F3 F 0.4252(16) 0.6812(8) 0.2295(9) 0.304(11) Uani 0.70 d P 1
F4 F 0.3450(17) 0.6550(17) 0.2500 0.247(28) Uani 0.30 d SP 2
F5 F 0.4983(12) 0.5017(12) 0.2500 0.285(28) Uani 0.30 d SP 2
F6 F 0.3240(19) 0.5130(13) 0.2683(9) 0.108(7) Uani 0.30 d P 2

loop_
_atom_type_symbol
_atom_type_description
_atom_type_scat_dispersion_real
_atom_type_scat_dispersion_imag
_atom_type_scat_source
Re Re -5.7900 5.8910 'International Tables Vol C Tables 4.2.6.8 and 6.1.1.4'
P P 0.2955 0.4335 'International Tables Vol C Tables 4.2.6.8 and 6.1.1.4'
F F 0.0727 0.0534 'International Tables Vol C Tables 4.2.6.8 and 6.1.1.4'
O O 0.0492 0.0322 'International Tables Vol C Tables 4.2.6.8 and 6.1.1.4'
N N 0.0311 0.0180 'International Tables Vol C Tables 4.2.6.8 and 6.1.1.4'
C C 0.0181 0.0091 'International Tables Vol C Tables 4.2.6.8 and 6.1.1.4'
H H 0.0000 0.0000 'International Tables Vol C Tables 4.2.6.8 and 6.1.1.4'

loop_
_geom_angle_atom_site_label_1
_geom_angle_atom_site_label_2
_geom_angle_atom_site_label_3
_geom_angle
_geom_angle_site_symmetry_1
_geom_angle_site_symmetry_3
_geom_angle_publ_flag
O1 Re O2 180.0 . . ?
O1 Re N31 90.89(8) . 3 ?
O2 Re N31 89.11(8) . 3 ?
O1 Re N31 90.89(8) . . ?
O2 Re N31 89.11(8) . . ?
N31 Re N31 178.21(15) 3 . ?
O1 Re N31 90.89(8) . 4 ?
O2 Re N31 89.11(8) . 4 ?
N31 Re N31 89.986(9) 3 4 ?
N31 Re N31 89.986(8) . 4 ?
O1 Re N31 90.89(8) . 2 ?
O2 Re N31 89.11(8) . 2 ?
N31 Re N31 89.986(8) 3 2 ?
N31 Re N31 89.986(8) . 2 ?
N31 Re N31 178.22(15) 4 2 ?
C2 O2 Re 180.0 . . ?
C21 N11 C51 106.9(4) . . ?
C21 N11 C61 126.0(4) . . ?
C51 N11 C61 127.0(4) . . ?
N31 C21 N11 111.7(4) . . ?
N31 C21 H21 124.2(2) . . ?
N11 C21 H21 124.2(2) . . ?
C21 N31 C41 104.7(4) . . ?
C21 N31 Re 128.3(3) . . ?
C41 N31 Re 126.9(3) . . ?
C51 C41 N31 109.4(4) . . ?
C51 C41 H41 125.3(3) . . ?
N31 C41 H41 125.3(3) . . ?
C41 C51 N11 107.3(4) . . ?
C41 C51 H51 126.3(3) . . ?
N11 C51 H51 126.4(3) . . ?
N11 C61 H61A 109.5(3) . . ?
N11 C61 H61B 109.5(3) . . ?
H61A C61 H61B 109.5 . . ?
N11 C61 H61C 109.4(3) . . ?
H61A C61 H61C 109.5 . . ?
H61B C61 H61C 109.5 . . ?
F3 P1 F3 91.6(16) 14_666 . ?
F5 P1 F4 179.900(4) . . ?
F5 P1 F1 88.4(3) . 14_666 ?
F3 P1 F1 94.4(7) 14_666 14_666 ?
F3 P1 F1 87.8(7) . 14_666 ?
F4 P1 F1 91.6(3) . 14_666 ?
F5 P1 F1 88.4(3) . . ?
F3 P1 F1 87.8(7) 14_666 . ?
F3 P1 F1 94.4(7) . . ?
F4 P1 F1 91.6(3) . . ?
F1 P1 F1 176.8(6) 14_666 . ?
F3 P1 F2 88.1(8) 14_666 14_666 ?
F3 P1 F2 178.9(10) . 14_666 ?
F1 P1 F2 91.2(6) 14_666 14_666 ?
F1 P1 F2 86.6(6) . 14_666 ?
F3 P1 F2 178.9(11) 14_666 . ?
F3 P1 F2 88.1(8) . . ?
F1 P1 F2 86.6(6) 14_666 . ?
F1 P1 F2 91.2(6) . . ?
F2 P1 F2 92.3(13) 14_666 . ?
F5 P1 F6 104.4(9) . 14_666 ?
F4 P1 F6 75.5(9) . 14_666 ?
F1 P1 F6 93.7(6) 14_666 14_666 ?
F1 P1 F6 87.1(6) . 14_666 ?
F5 P1 F6 104.5(9) . . ?
F4 P1 F6 75.6(9) . . ?
F1 P1 F6 87.1(6) 14_666 . ?
F1 P1 F6 93.7(6) . . ?
F6 P1 F6 151.1(18) 14_666 . ?

loop_
_geom_bond_atom_site_label_1
_geom_bond_atom_site_label_2
_geom_bond_distance
_geom_bond_site_symmetry_2
_geom_bond_publ_flag
Re O1 1.701(6) . ?
Re O2 1.852(6) . ?
Re N31 2.118(3) 3 ?
Re N31 2.118(3) . ?
Re N31 2.118(3) 4 ?
Re N31 2.118(3) 2 ?
O2 C2 1.433(8) . ?
N11 C21 1.326(5) . ?
N11 C51 1.359(6) . ?
N11 C61 1.451(6) . ?
C21 N31 1.319(5) . ?
C21 H21 0.93 . ?
N31 C41 1.381(5) . ?
C41 C51 1.325(7) . ?
C41 H41 0.93 . ?
C51 H51 0.93 . ?
C61 H61A 0.96 . ?
C61 H61B 0.96 . ?
C61 H61C 0.96 . ?
P1 F5 1.31(2) . ?
P1 F3 1.452(10) 14_666 ?
P1 F3 1.452(10) . ?
P1 F4 1.51(3) . ?
P1 F1 1.521(4) 14_666 ?
P1 F1 1.521(4) . ?
P1 F2 1.546(9) 14_666 ?
P1 F2 1.546(9) . ?
P1 F6 1.58(2) 14_666 ?
P1 F6 1.58(2) . ?

loop_
_geom_torsion_atom_site_label_1
_geom_torsion_atom_site_label_2
_geom_torsion_atom_site_label_3
_geom_torsion_atom_site_label_4
_geom_torsion
_geom_torsion_site_symmetry_1
_geom_torsion_site_symmetry_2
_geom_torsion_site_symmetry_3
_geom_torsion_site_symmetry_4
_geom_torsion_publ_flag
O1 Re O2 C2 0.0 . . . . ?
N31 Re O2 C2 25.1(1000) 3 . . . ?
N31 Re O2 C2 -154.9(1000) . . . . ?
N31 Re O2 C2 -64.9(1000) 4 . . . ?
N31 Re O2 C2 115.1(1000) 2 . . . ?
C51 N11 C21 N31 -0.5(6) . . . . ?
C61 N11 C21 N31 177.2(5) . . . . ?
N11 C21 N31 C41 0.5(6) . . . . ?
N11 C21 N31 Re -179.1(3) . . . . ?
O1 Re N31 C21 -167.2(4) . . . . ?
O2 Re N31 C21 12.8(4) . . . . ?
N31 Re N31 C21 12.8(4) 3 . . . ?
N31 Re N31 C21 -76.3(4) 4 . . . ?
N31 Re N31 C21 101.9(4) 2 . . . ?
O1 Re N31 C41 13.2(4) . . . . ?
O2 Re N31 C41 -166.8(4) . . . . ?
N31 Re N31 C41 -166.8(4) 3 . . . ?
N31 Re N31 C41 104.0(4) 4 . . . ?
N31 Re N31 C41 -77.7(4) 2 . . . ?
C21 N31 C41 C51 -0.3(5) . . . . ?
Re N31 C41 C51 179.3(3) . . . . ?
N31 C41 C51 N11 0.0(6) . . . . ?
C21 N11 C51 C41 0.3(5) . . . . ?
C61 N11 C51 C41 -177.4(5) . . . . ?
